data_7236566
loop_
_publ_author_name
'Li, Tian-yi'
'Meyer, Toni'
'Meerheim, Rico'
'H\"oppner, Marco'
'K\"orner, Christian'
'Vandewal, Koen'
'Zeika, Olaf'
'Leo, Karl'

_publ_section_title
;
 Aza-BODIPY dyes with heterocyclic substituents and their derivatives
 bearing a cyanide co-ligand: NIR donor materials for vacuum-processed
 solar cells
;
_journal_issue 21
_journal_name_full 'Journal of Materials Chemistry A'
_journal_page_first 10696
_journal_paper_doi 10.1039/C7TA02133J
_journal_volume 5
_journal_year 2017
_chemical_formula_moiety 'C27 H20 B F N6, C H4 N'
_chemical_formula_sum 'C28 H24 B F N7'
_chemical_formula_weight 488.35
_space_group_crystal_system triclinic
_space_group_IT_number 2
_space_group_name_Hall '-P 1'
_space_group_name_H-M_alt 'P -1'
_atom_sites_solution_hydrogens geom
_audit_creation_date 2015-11-27
_audit_creation_method
;
Olex2 1.2
(compiled 2015.09.30 svn.r3233 for OlexSys, GUI svn.r5103)
;
_audit_update_record
;
2016-03-24 deposited with the CCDC.
2017-04-29 downloaded from the CCDC.
;
_cell_angle_alpha 89.038(2)
_cell_angle_beta 73.997(2)
_cell_angle_gamma 87.037(2)
_cell_formula_units_Z 2
_cell_length_a 7.5171(4)
_cell_length_b 12.3224(6)
_cell_length_c 13.2336(6)
_cell_measurement_reflns_used 7060
_cell_measurement_temperature 200
_cell_measurement_theta_max 29.053
_cell_measurement_theta_min 2.300
_cell_volume 1176.73(10)
_computing_cell_refinement 'SAINT v8.34A (Bruker, 2013)'
_computing_data_collection 'Bruker APEX2'
_computing_data_reduction 'SAINT v8.34A (Bruker, 2013)'
_computing_molecular_graphics 'Olex2 (Dolomanov et al., 2009)'
_computing_publication_material 'Olex2 (Dolomanov et al., 2009)'
_computing_structure_refinement 'ShelXL (Sheldrick, 2015)'
_computing_structure_solution 'ShelXT (Sheldrick, 2015)'
_diffrn_ambient_temperature 200
_diffrn_detector 'Bruker APEX2 area detector'
_diffrn_detector_area_resol_mean 7.9
_diffrn_detector_type 'CCD area detector'
_diffrn_measured_fraction_theta_full 1.000
_diffrn_measured_fraction_theta_max 1.000
_diffrn_measurement_device_type 'Bruker SMART APEX2 area detector'
_diffrn_measurement_method '\f and \w scans'
_diffrn_radiation_monochromator graphite
_diffrn_radiation_probe x-ray
_diffrn_radiation_type MoK\a
_diffrn_radiation_wavelength 0.71073
_diffrn_reflns_av_R_equivalents 0.0569
_diffrn_reflns_av_unetI/netI 0.0535
_diffrn_reflns_Laue_measured_fraction_full 1.000
_diffrn_reflns_Laue_measured_fraction_max 1.000
_diffrn_reflns_limit_h_max 9
_diffrn_reflns_limit_h_min -9
_diffrn_reflns_limit_k_max 16
_diffrn_reflns_limit_k_min -16
_diffrn_reflns_limit_l_max 17
_diffrn_reflns_limit_l_min -17
_diffrn_reflns_number 25926
_diffrn_reflns_point_group_measured_fraction_full 1.000
_diffrn_reflns_point_group_measured_fraction_max 1.000
_diffrn_reflns_theta_full 28.000
_diffrn_reflns_theta_max 27.996
_diffrn_reflns_theta_min 1.601
_diffrn_source 'sealed X-ray tube'
_diffrn_source_target Mo
_diffrn_standards_number 0
_exptl_absorpt_coefficient_mu 0.090
_exptl_absorpt_correction_T_max 0.7461
_exptl_absorpt_correction_T_min 0.6312
_exptl_absorpt_correction_type multi-scan
_exptl_absorpt_process_details 'SADABS 2014/5'
_exptl_crystal_colour violet
_exptl_crystal_colour_primary violet
_exptl_crystal_density_diffrn 1.378
_exptl_crystal_description needle
_exptl_crystal_F_000 510
_exptl_crystal_recrystallization_method
'The material was recrystallised from a mixture of DCM and hexane by slow evaporation'
_exptl_crystal_size_max 0.234
_exptl_crystal_size_mid 0.117
_exptl_crystal_size_min 0.094
_refine_diff_density_max 0.630
_refine_diff_density_min -0.900
_refine_diff_density_rms 0.062
_refine_ls_extinction_method none
_refine_ls_goodness_of_fit_ref 1.054
_refine_ls_hydrogen_treatment constr
_refine_ls_matrix_type full
_refine_ls_number_parameters 336
_refine_ls_number_reflns 5685
_refine_ls_number_restraints 0
_refine_ls_restrained_S_all 1.054
_refine_ls_R_factor_all 0.0990
_refine_ls_R_factor_gt 0.0646
_refine_ls_shift/su_max 0.000
_refine_ls_shift/su_mean 0.000
_refine_ls_structure_factor_coef Fsqd
_refine_ls_weighting_details 'w=1/[\s^2^(Fo^2^)+(0.0934P)^2^+0.5914P] where P=(Fo^2^+2Fc^2^)/3'
_refine_ls_weighting_scheme calc
_refine_ls_wR_factor_gt 0.1733
_refine_ls_wR_factor_ref 0.1888
_reflns_Friedel_coverage 0.000
_reflns_number_gt 3762
_reflns_number_total 5685
_reflns_threshold_expression 'I > 2\s(I)'
_cod_data_source_file c7ta02133j2.cif
_cod_data_source_block jh_lty1_cn
_cod_database_code 7236566
_shelxl_version_number 2013-4
_shelx_space_group_comment
;
The symmetry employed for this shelxl refinement is uniquely defined
by the following loop, which should always be used as a source of
symmetry information in preference to the above space-group names.
They are only intended as comments.
;
_olex2_refinement_description
;
1. Fixed Uiso
 At 1.2 times of:
  All C(H) groups, All C(H,H) groups, All N(H,H) groups
 At 1.5 times of:
  All C(H,H,H) groups
2.a Secondary CH2 refined with riding coordinates:
 C28(H28A,H28B)
2.b Aromatic/amide H refined with riding coordinates:
 C6(H6), C3(H3), C4(H4), C19(H19), C16(H16), C5(H5), C18(H18), C10(H10),
 C23(H23), C17(H17), C11(H11), C12(H12), C25(H25), C24(H24)
2.c X=CH2 refined with riding coordinates:
 N7(H7A,H7B)
2.d Idealised Me refined as rotating group:
 C26(H26A,H26B,H26C), C13(H13A,H13B,H13C)
;
_olex2_date_sample_data_collection 2015-10-08
_olex2_date_sample_submission 2015-10-07
_olex2_diffrn_ambient_temperature_device 'Oxford Cryosystems'
_olex2_exptl_crystal_mounting_method 'The crystal was mounted on a glass fibre with two-component glue'
_olex2_submission_original_sample_id LTY1-CN
_olex2_submission_special_instructions 'No special instructions were received'

loop_
_space_group_symop_operation_xyz
'x, y, z'
'-x, -y, -z'

loop_
_atom_site_label
_atom_site_type_symbol
_atom_site_fract_x
_atom_site_fract_y
_atom_site_fract_z
_atom_site_U_iso_or_equiv
_atom_site_adp_type
_atom_site_occupancy
_atom_site_site_symmetry_order
_atom_site_calc_flag
_atom_site_refinement_flags_posn
F1 F -0.02617(18) 0.74926(11) 0.42455(10) 0.0297(3) Uani 1 1 d .
N2 N 0.1573(3) 0.60792(16) 0.31352(14) 0.0244(4) Uani 1 1 d .
N3 N 0.2146(2) 0.46394(16) 0.42675(14) 0.0244(4) Uani 1 1 d .
N1 N 0.2099(2) 0.64778(15) 0.48494(14) 0.0236(4) Uani 1 1 d .
N4 N 0.3615(3) 0.86692(18) 0.61613(18) 0.0374(5) Uani 1 1 d .
N5 N 0.2083(3) 0.7463(2) 0.06694(18) 0.0440(6) Uani 1 1 d .
C14 C 0.1781(3) 0.49916(19) 0.33913(17) 0.0240(5) Uani 1 1 d .
C8 C 0.2496(3) 0.69712(19) 0.56589(17) 0.0245(5) Uani 1 1 d .
C7 C 0.2965(3) 0.6149(2) 0.63368(17) 0.0256(5) Uani 1 1 d .
C1 C 0.2313(3) 0.53469(19) 0.49557(17) 0.0230(5) Uani 1 1 d .
C15 C 0.1708(3) 0.4359(2) 0.25159(18) 0.0255(5) Uani 1 1 d .
C2 C 0.2849(3) 0.51401(19) 0.59000(17) 0.0239(5) Uani 1 1 d .
C20 C 0.1538(3) 0.5102(2) 0.17192(18) 0.0278(5) Uani 1 1 d .
C21 C 0.1423(3) 0.6162(2) 0.21390(17) 0.0264(5) Uani 1 1 d .
C9 C 0.2337(3) 0.8123(2) 0.58126(18) 0.0274(5) Uani 1 1 d .
C22 C 0.1039(3) 0.7180(2) 0.16488(18) 0.0305(5) Uani 1 1 d .
N6 N 0.4078(4) 0.8477(2) 0.2952(2) 0.0542(7) Uani 1 1 d .
C6 C 0.3345(3) 0.6215(2) 0.73120(18) 0.0301(5) Uani 1 1 d .
H6 H 0.3377 0.6897 0.7629 0.036 Uiso 1 1 calc R
C3 C 0.3185(3) 0.4175(2) 0.63905(18) 0.0281(5) Uani 1 1 d .
H3 H 0.3128 0.3489 0.6086 0.034 Uiso 1 1 calc R
C4 C 0.3604(3) 0.4253(2) 0.73378(19) 0.0317(6) Uani 1 1 d .
H4 H 0.3854 0.3607 0.7688 0.038 Uiso 1 1 calc R
C27 C 0.2983(4) 0.7893(2) 0.33619(19) 0.0324(6) Uani 1 1 d .
C19 C 0.1432(3) 0.4722(2) 0.0743(2) 0.0342(6) Uani 1 1 d .
H19 H 0.1353 0.5214 0.0195 0.041 Uiso 1 1 calc R
C16 C 0.1727(3) 0.3241(2) 0.2358(2) 0.0319(6) Uani 1 1 d .
H16 H 0.1838 0.2739 0.2893 0.038 Uiso 1 1 calc R
C5 C 0.3668(3) 0.5259(2) 0.77938(18) 0.0327(6) Uani 1 1 d .
H5 H 0.3941 0.5282 0.8452 0.039 Uiso 1 1 calc R
C18 C 0.1447(4) 0.3627(2) 0.0604(2) 0.0391(7) Uani 1 1 d .
H18 H 0.1364 0.3357 -0.0049 0.047 Uiso 1 1 calc R
C10 C 0.0883(4) 0.8859(2) 0.5811(2) 0.0334(6) Uani 1 1 d .
H10 H -0.0193 0.8712 0.5603 0.040 Uiso 1 1 calc R
C23 C -0.0438(4) 0.7923(2) 0.1943(2) 0.0387(6) Uani 1 1 d .
H23 H -0.1393 0.7925 0.2586 0.046 Uiso 1 1 calc R
C17 C 0.1582(4) 0.2887(2) 0.1405(2) 0.0382(6) Uani 1 1 d .
H17 H 0.1572 0.2130 0.1286 0.046 Uiso 1 1 calc R
C11 C 0.1272(4) 0.9847(2) 0.6165(2) 0.0443(7) Uani 1 1 d .
H11 H 0.0505 1.0496 0.6258 0.053 Uiso 1 1 calc R
B1 B 0.1502(4) 0.7013(2) 0.3916(2) 0.0249(5) Uani 1 1 d .
C12 C 0.2966(4) 0.9714(2) 0.6354(3) 0.0494(8) Uani 1 1 d .
H12 H 0.3594 1.0268 0.6584 0.059 Uiso 1 1 calc R
C26 C 0.3974(4) 0.7059(3) 0.0172(2) 0.0560(9) Uani 1 1 d .
H26A H 0.4825 0.7393 0.0504 0.084 Uiso 1 1 calc GR
H26B H 0.4305 0.7244 -0.0578 0.084 Uiso 1 1 calc GR
H26C H 0.4063 0.6268 0.0254 0.084 Uiso 1 1 calc GR
C25 C 0.1273(5) 0.8386(3) 0.0364(3) 0.0590(9) Uani 1 1 d .
H25 H 0.1730 0.8762 -0.0280 0.071 Uiso 1 1 calc R
C13 C 0.5549(4) 0.8323(3) 0.6032(3) 0.0604(9) Uani 1 1 d .
H13A H 0.5666 0.7528 0.6057 0.091 Uiso 1 1 calc GR
H13B H 0.5974 0.8627 0.6599 0.091 Uiso 1 1 calc GR
H13C H 0.6307 0.8580 0.5353 0.091 Uiso 1 1 calc GR
C24 C -0.0276(5) 0.8675(3) 0.1124(3) 0.0557(9) Uani 1 1 d .
H24 H -0.1105 0.9279 0.1106 0.067 Uiso 1 1 calc R
N7 N 0.4791(6) 1.0612(3) 0.1556(3) 0.1146(17) Uani 1 1 d .
H7A H 0.5051 1.1302 0.1529 0.138 Uiso 1 1 calc R
H7B H 0.4498 1.0270 0.2164 0.138 Uiso 1 1 calc R
C28 C 0.4851(7) 1.0009(4) 0.0549(4) 0.0910(15) Uani 1 1 d .
H28A H 0.5685 0.9382 0.0621 0.109 Uiso 1 1 calc R
H28B H 0.3600 0.9715 0.0765 0.109 Uiso 1 1 calc R

loop_
_atom_site_aniso_label
_atom_site_aniso_U_11
_atom_site_aniso_U_22
_atom_site_aniso_U_33
_atom_site_aniso_U_23
_atom_site_aniso_U_13
_atom_site_aniso_U_12
F1 0.0275(7) 0.0306(8) 0.0335(7) -0.0044(6) -0.0133(6) 0.0041(6)
N2 0.0238(9) 0.0240(10) 0.0271(9) -0.0008(8) -0.0101(8) -0.0009(8)
N3 0.0230(9) 0.0267(11) 0.0239(9) -0.0038(8) -0.0070(7) -0.0004(8)
N1 0.0230(9) 0.0236(10) 0.0252(9) -0.0019(8) -0.0085(7) 0.0002(8)
N4 0.0384(12) 0.0307(12) 0.0501(13) -0.0043(10) -0.0236(10) -0.0015(10)
N5 0.0480(14) 0.0520(16) 0.0319(12) 0.0078(11) -0.0120(10) 0.0035(12)
C14 0.0209(11) 0.0234(12) 0.0282(11) -0.0018(9) -0.0075(8) -0.0010(9)
C8 0.0204(10) 0.0286(13) 0.0252(11) -0.0025(9) -0.0077(8) 0.0000(9)
C7 0.0223(11) 0.0291(13) 0.0251(11) -0.0022(9) -0.0063(9) 0.0007(9)
C1 0.0199(10) 0.0249(12) 0.0241(11) -0.0009(9) -0.0059(8) -0.0002(9)
C15 0.0194(10) 0.0300(13) 0.0282(11) -0.0050(9) -0.0087(9) 0.0005(9)
C2 0.0197(10) 0.0270(12) 0.0245(11) -0.0016(9) -0.0055(8) -0.0001(9)
C20 0.0231(11) 0.0346(14) 0.0276(11) -0.0050(10) -0.0105(9) 0.0022(10)
C21 0.0250(11) 0.0312(13) 0.0246(11) -0.0011(9) -0.0095(9) -0.0009(9)
C9 0.0296(12) 0.0267(13) 0.0286(11) -0.0045(9) -0.0123(9) -0.0015(10)
C22 0.0333(13) 0.0345(14) 0.0274(12) -0.0006(10) -0.0147(10) -0.0017(11)
N6 0.0571(17) 0.0549(17) 0.0514(15) 0.0007(13) -0.0127(13) -0.0241(14)
C6 0.0296(12) 0.0355(14) 0.0269(11) -0.0042(10) -0.0102(9) -0.0012(10)
C3 0.0272(12) 0.0297(13) 0.0268(11) 0.0005(10) -0.0068(9) 0.0006(10)
C4 0.0299(12) 0.0376(15) 0.0280(12) 0.0042(10) -0.0091(9) -0.0007(11)
C27 0.0371(14) 0.0322(14) 0.0317(13) -0.0014(11) -0.0149(11) -0.0056(11)
C19 0.0299(13) 0.0452(16) 0.0306(12) -0.0074(11) -0.0139(10) 0.0033(11)
C16 0.0300(12) 0.0305(14) 0.0370(13) -0.0053(11) -0.0128(10) 0.0023(10)
C5 0.0315(13) 0.0448(16) 0.0238(11) -0.0007(11) -0.0111(10) -0.0010(11)
C18 0.0398(14) 0.0469(17) 0.0347(13) -0.0159(12) -0.0177(11) 0.0059(12)
C10 0.0360(14) 0.0321(14) 0.0367(13) -0.0054(11) -0.0183(11) 0.0040(11)
C23 0.0451(15) 0.0336(15) 0.0402(14) 0.0001(11) -0.0178(12) 0.0054(12)
C17 0.0369(14) 0.0349(15) 0.0456(15) -0.0160(12) -0.0165(12) 0.0053(11)
C11 0.0561(18) 0.0277(14) 0.0561(17) -0.0093(12) -0.0285(14) 0.0079(13)
B1 0.0259(13) 0.0246(14) 0.0268(12) -0.0016(10) -0.0119(10) 0.0007(10)
C12 0.0608(19) 0.0296(15) 0.070(2) -0.0085(14) -0.0375(17) -0.0046(14)
C26 0.0495(18) 0.068(2) 0.0424(17) 0.0033(15) -0.0002(14) 0.0038(16)
C25 0.071(2) 0.062(2) 0.0449(17) 0.0210(16) -0.0204(16) 0.0062(18)
C13 0.0368(16) 0.052(2) 0.102(3) 0.0072(19) -0.0346(17) -0.0074(14)
C24 0.065(2) 0.0483(19) 0.0571(19) 0.0106(15) -0.0265(16) 0.0134(16)
N7 0.126(4) 0.088(3) 0.108(3) 0.071(3) 0.000(3) 0.001(3)
C28 0.082(3) 0.083(3) 0.127(4) -0.032(3) -0.057(3) -0.015(2)

loop_
_atom_type_symbol
_atom_type_description
_atom_type_scat_dispersion_real
_atom_type_scat_dispersion_imag
_atom_type_scat_source
C C 0.0033 0.0016 'International Tables Vol C Tables 4.2.6.8 and 6.1.1.4'
H H 0.0000 0.0000 'International Tables Vol C Tables 4.2.6.8 and 6.1.1.4'
B B 0.0013 0.0007 'International Tables Vol C Tables 4.2.6.8 and 6.1.1.4'
F F 0.0171 0.0103 'International Tables Vol C Tables 4.2.6.8 and 6.1.1.4'
N N 0.0061 0.0033 'International Tables Vol C Tables 4.2.6.8 and 6.1.1.4'

loop_
_geom_angle_atom_site_label_1
_geom_angle_atom_site_label_2
_geom_angle_atom_site_label_3
_geom_angle
_geom_angle_site_symmetry_1
C14 N2 B1 122.82(18) .
C21 N2 C14 109.52(19) .
C21 N2 B1 127.6(2) .
C1 N3 C14 119.1(2) .
C8 N1 C1 109.40(18) .
C8 N1 B1 128.14(19) .
C1 N1 B1 122.46(18) .
C9 N4 C13 126.3(2) .
C12 N4 C9 108.0(2) .
C12 N4 C13 123.0(3) .
C22 N5 C26 125.5(2) .
C22 N5 C25 108.1(2) .
C25 N5 C26 124.3(3) .
N2 C14 C15 107.94(19) .
N3 C14 N2 124.5(2) .
N3 C14 C15 127.3(2) .
N1 C8 C7 108.5(2) .
N1 C8 C9 123.7(2) .
C9 C8 C7 127.7(2) .
C2 C7 C8 107.56(19) .
C2 C7 C6 120.5(2) .
C6 C7 C8 131.7(2) .
N3 C1 N1 124.6(2) .
N3 C1 C2 127.7(2) .
N1 C1 C2 107.57(19) .
C20 C15 C14 106.5(2) .
C16 C15 C14 132.7(2) .
C16 C15 C20 120.8(2) .
C7 C2 C1 107.0(2) .
C3 C2 C7 121.4(2) .
C3 C2 C1 131.6(2) .
C15 C20 C21 107.41(19) .
C19 C20 C15 120.2(2) .
C19 C20 C21 132.3(2) .
N2 C21 C20 108.6(2) .
N2 C21 C22 124.0(2) .
C20 C21 C22 127.2(2) .
N4 C9 C8 122.1(2) .
N4 C9 C10 107.2(2) .
C10 C9 C8 130.0(2) .
N5 C22 C21 121.2(2) .
N5 C22 C23 107.9(2) .
C23 C22 C21 130.4(2) .
C7 C6 H6 121.2 .
C5 C6 C7 117.7(2) .
C5 C6 H6 121.2 .
C2 C3 H3 121.3 .
C4 C3 C2 117.3(2) .
C4 C3 H3 121.3 .
C3 C4 H4 119.3 .
C3 C4 C5 121.5(2) .
C5 C4 H4 119.3 .
N6 C27 B1 177.1(3) .
C20 C19 H19 120.9 .
C18 C19 C20 118.2(2) .
C18 C19 H19 120.9 .
C15 C16 H16 121.0 .
C17 C16 C15 118.0(2) .
C17 C16 H16 121.0 .
C6 C5 C4 121.5(2) .
C6 C5 H5 119.3 .
C4 C5 H5 119.3 .
C19 C18 H18 119.2 .
C19 C18 C17 121.5(2) .
C17 C18 H18 119.2 .
C9 C10 H10 126.0 .
C9 C10 C11 108.1(2) .
C11 C10 H10 126.0 .
C22 C23 H23 126.3 .
C22 C23 C24 107.5(3) .
C24 C23 H23 126.3 .
C16 C17 C18 121.3(3) .
C16 C17 H17 119.4 .
C18 C17 H17 119.4 .
C10 C11 H11 126.5 .
C12 C11 C10 107.0(2) .
C12 C11 H11 126.5 .
F1 B1 N2 110.71(18) .
F1 B1 N1 111.26(19) .
F1 B1 C27 110.9(2) .
N2 B1 N1 105.51(18) .
N2 B1 C27 109.32(19) .
N1 B1 C27 108.99(18) .
N4 C12 C11 109.6(2) .
N4 C12 H12 125.2 .
C11 C12 H12 125.2 .
N5 C26 H26A 109.5 .
N5 C26 H26B 109.5 .
N5 C26 H26C 109.5 .
H26A C26 H26B 109.5 .
H26A C26 H26C 109.5 .
H26B C26 H26C 109.5 .
N5 C25 H25 125.4 .
C24 C25 N5 109.2(3) .
C24 C25 H25 125.4 .
N4 C13 H13A 109.5 .
N4 C13 H13B 109.5 .
N4 C13 H13C 109.5 .
H13A C13 H13B 109.5 .
H13A C13 H13C 109.5 .
H13B C13 H13C 109.5 .
C23 C24 H24 126.3 .
C25 C24 C23 107.4(3) .
C25 C24 H24 126.3 .
H7A N7 H7B 120.0 .
C28 N7 H7A 120.0 .
C28 N7 H7B 120.0 .
N7 C28 H28A 99.0 .
N7 C28 H28B 99.0 .
C28 C28 N7 150.6(6) 2_675
C28 C28 H28A 99.0 2_675
C28 C28 H28B 99.0 2_675
H28A C28 H28B 103.9 .

loop_
_geom_bond_atom_site_label_1
_geom_bond_atom_site_label_2
_geom_bond_distance
_geom_bond_site_symmetry_2
F1 B1 1.380(3) .
N2 C14 1.388(3) .
N2 C21 1.355(3) .
N2 B1 1.549(3) .
N3 C14 1.324(3) .
N3 C1 1.306(3) .
N1 C8 1.350(3) .
N1 C1 1.404(3) .
N1 B1 1.553(3) .
N4 C9 1.383(3) .
N4 C12 1.355(4) .
N4 C13 1.458(4) .
N5 C22 1.367(3) .
N5 C26 1.458(4) .
N5 C25 1.369(4) .
C14 C15 1.422(3) .
C8 C7 1.436(3) .
C8 C9 1.431(3) .
C7 C2 1.397(3) .
C7 C6 1.401(3) .
C1 C2 1.430(3) .
C15 C20 1.413(3) .
C15 C16 1.396(3) .
C2 C3 1.390(3) .
C20 C21 1.417(3) .
C20 C19 1.406(3) .
C21 C22 1.455(3) .
C9 C10 1.384(3) .
C22 C23 1.375(4) .
N6 C27 1.136(4) .
C6 H6 0.9500 .
C6 C5 1.372(4) .
C3 H3 0.9500 .
C3 C4 1.380(3) .
C4 H4 0.9500 .
C4 C5 1.397(4) .
C27 B1 1.613(4) .
C19 H19 0.9500 .
C19 C18 1.364(4) .
C16 H16 0.9500 .
C16 C17 1.375(4) .
C5 H5 0.9500 .
C18 H18 0.9500 .
C18 C17 1.409(4) .
C10 H10 0.9500 .
C10 C11 1.386(4) .
C23 H23 0.9500 .
C23 C24 1.398(4) .
C17 H17 0.9500 .
C11 H11 0.9500 .
C11 C12 1.365(4) .
C12 H12 0.9500 .
C26 H26A 0.9800 .
C26 H26B 0.9800 .
C26 H26C 0.9800 .
C25 H25 0.9500 .
C25 C24 1.348(5) .
C13 H13A 0.9800 .
C13 H13B 0.9800 .
C13 H13C 0.9800 .
C24 H24 0.9500 .
N7 H7A 0.8800 .
N7 H7B 0.8800 .
N7 C28 1.525(6) .
C28 C28 1.409(10) 2_675
C28 H28A 0.9900 .
C28 H28B 0.9900 .

loop_
_geom_torsion_atom_site_label_1
_geom_torsion_atom_site_label_2
_geom_torsion_atom_site_label_3
_geom_torsion_atom_site_label_4
_geom_torsion
N2 C14 C15 C20 2.6(2)
N2 C14 C15 C16 -175.5(2)
N2 C21 C22 N5 131.2(3)
N2 C21 C22 C23 -58.8(4)
N3 C14 C15 C20 -171.7(2)
N3 C14 C15 C16 10.1(4)
N3 C1 C2 C7 175.7(2)
N3 C1 C2 C3 -5.9(4)
N1 C8 C7 C2 0.4(2)
N1 C8 C7 C6 -174.5(2)
N1 C8 C9 N4 -140.8(2)
N1 C8 C9 C10 49.7(4)
N1 C1 C2 C7 -0.6(2)
N1 C1 C2 C3 177.8(2)
N4 C9 C10 C11 -0.4(3)
N5 C22 C23 C24 -0.3(3)
N5 C25 C24 C23 1.0(4)
C14 N2 C21 C20 -0.1(3)
C14 N2 C21 C22 174.8(2)
C14 N2 B1 F1 -109.3(2)
C14 N2 B1 N1 11.2(3)
C14 N2 B1 C27 128.2(2)
C14 N3 C1 N1 1.3(3)
C14 N3 C1 C2 -174.4(2)
C14 C15 C20 C21 -2.7(2)
C14 C15 C20 C19 180.0(2)
C14 C15 C16 C17 178.1(2)
C8 N1 C1 N3 -175.6(2)
C8 N1 C1 C2 0.9(2)
C8 N1 B1 F1 -69.7(3)
C8 N1 B1 N2 170.2(2)
C8 N1 B1 C27 52.9(3)
C8 C7 C2 C1 0.1(2)
C8 C7 C2 C3 -178.5(2)
C8 C7 C6 C5 176.9(2)
C8 C9 C10 C11 170.3(3)
C7 C8 C9 N4 43.6(4)
C7 C8 C9 C10 -126.0(3)
C7 C2 C3 C4 1.2(3)
C7 C6 C5 C4 -0.7(4)
C1 N3 C14 N2 0.6(3)
C1 N3 C14 C15 174.1(2)
C1 N1 C8 C7 -0.8(2)
C1 N1 C8 C9 -177.2(2)
C1 N1 B1 F1 110.7(2)
C1 N1 B1 N2 -9.4(3)
C1 N1 B1 C27 -126.7(2)
C1 C2 C3 C4 -177.0(2)
C15 C20 C21 N2 1.8(3)
C15 C20 C21 C22 -172.9(2)
C15 C20 C19 C18 1.8(4)
C15 C16 C17 C18 1.0(4)
C2 C7 C6 C5 2.6(3)
C2 C3 C4 C5 0.7(4)
C20 C15 C16 C17 0.2(3)
C20 C21 C22 N5 -54.8(4)
C20 C21 C22 C23 115.2(3)
C20 C19 C18 C17 -0.6(4)
C21 N2 C14 N3 173.0(2)
C21 N2 C14 C15 -1.6(2)
C21 N2 B1 F1 69.6(3)
C21 N2 B1 N1 -170.0(2)
C21 N2 B1 C27 -52.9(3)
C21 C20 C19 C18 -174.8(2)
C21 C22 C23 C24 -171.3(3)
C9 N4 C12 C11 1.7(4)
C9 C8 C7 C2 176.6(2)
C9 C8 C7 C6 1.7(4)
C9 C10 C11 C12 1.4(3)
C22 N5 C25 C24 -1.2(4)
C22 C23 C24 C25 -0.4(4)
C6 C7 C2 C1 175.7(2)
C6 C7 C2 C3 -2.9(3)
C3 C4 C5 C6 -1.0(4)
C19 C20 C21 N2 178.7(2)
C19 C20 C21 C22 4.0(4)
C19 C18 C17 C16 -0.8(4)
C16 C15 C20 C21 175.7(2)
C16 C15 C20 C19 -1.6(3)
C10 C11 C12 N4 -1.9(4)
B1 N2 C14 N3 -8.0(3)
B1 N2 C14 C15 177.47(19)
B1 N2 C21 C20 -179.1(2)
B1 N2 C21 C22 -4.2(4)
B1 N1 C8 C7 179.5(2)
B1 N1 C8 C9 3.1(4)
B1 N1 C1 N3 4.1(3)
B1 N1 C1 C2 -179.39(19)
C12 N4 C9 C8 -172.4(2)
C12 N4 C9 C10 -0.7(3)
C26 N5 C22 C21 -23.4(4)
C26 N5 C22 C23 164.6(3)
C26 N5 C25 C24 -165.2(3)
C25 N5 C22 C21 172.9(3)
C25 N5 C22 C23 0.9(3)
C13 N4 C9 C8 25.8(4)
C13 N4 C9 C10 -162.5(3)
C13 N4 C12 C11 164.2(3)
